data_7206549
loop_
_publ_author_name
'Ghazzali, Mohamed'
'Langer, Vratislav'
'Larsson, Krister'
'\"Ohrstr\"om, Lars'

_publ_section_title
;
 Multi-component self-assembly of molecule based materials by
 coordination networks and weak intermolecular synthons
;
_journal_issue 19
_journal_name_full CrystEngComm
_journal_page_first 5813
_journal_paper_doi 10.1039/c1ce05527e
_journal_volume 13
_journal_year 2011
_chemical_formula_moiety 'C26 H20 Fe N10 S2, 2(C36 H24 Fe N6), C12 H10 N4, 4(Cl O4), 4(H2 O)'
_chemical_formula_sum 'C110 H86 Cl4 Fe3 N26 O20 S2'
_chemical_formula_weight 2465.52
_chemical_name_systematic
;
?
;
_space_group_IT_number 14
_symmetry_cell_setting monoclinic
_symmetry_space_group_name_Hall '-P 2yn'
_symmetry_space_group_name_H-M 'P 1 21/n 1'
_atom_sites_solution_hydrogens geom
_atom_sites_solution_primary direct
_atom_sites_solution_secondary difmap
_audit_creation_method SHELXL-97
_cell_angle_alpha 90.00
_cell_angle_beta 93.2420(10)
_cell_angle_gamma 90.00
_cell_formula_units_Z 2
_cell_length_a 13.2081(6)
_cell_length_b 22.0730(10)
_cell_length_c 18.8381(9)
_cell_measurement_reflns_used 6159
_cell_measurement_temperature 153(2)
_cell_measurement_theta_max 24.725
_cell_measurement_theta_min 2.139
_cell_volume 5483.3(4)
_computing_cell_refinement 'SAINT (Bruker, 2003)'
_computing_data_collection 'SMART (Bruker, 2003)'
_computing_data_reduction 'SAINT (Bruker, 2003) & SADABS (Sheldrick, 2003)'
_computing_molecular_graphics 'DIAMOND (Brandenburg, 2009)'
_computing_publication_material 'SHELXTL (Sheldrick, 2008)'
_computing_structure_refinement 'SHELXL-97 (Sheldrick, 2008)'
_computing_structure_solution 'SHELXS-97 (Sheldrick, 2008)'
_diffrn_ambient_temperature 153(2)
_diffrn_measured_fraction_theta_full 0.995
_diffrn_measured_fraction_theta_max 0.995
_diffrn_measurement_device_type 'Siemens SMART CCD'
_diffrn_measurement_method 'omega scans'
_diffrn_radiation_monochromator graphite
_diffrn_radiation_source 'fine-focus sealed tube'
_diffrn_radiation_type MoK\a
_diffrn_radiation_wavelength 0.71073
_diffrn_reflns_av_R_equivalents 0.0627
_diffrn_reflns_av_sigmaI/netI 0.0471
_diffrn_reflns_limit_h_max 15
_diffrn_reflns_limit_h_min -15
_diffrn_reflns_limit_k_max 26
_diffrn_reflns_limit_k_min -26
_diffrn_reflns_limit_l_max 22
_diffrn_reflns_limit_l_min -22
_diffrn_reflns_number 60159
_diffrn_reflns_theta_full 25.26
_diffrn_reflns_theta_max 25.26
_diffrn_reflns_theta_min 2.05
_diffrn_standards_decay_% 0
_diffrn_standards_number 0
_exptl_absorpt_coefficient_mu 0.610
_exptl_absorpt_correction_T_max 0.9471
_exptl_absorpt_correction_T_min 0.8981
_exptl_absorpt_correction_type multi-scan
_exptl_absorpt_process_details 'SADABS Sheldrick, 2003'
_exptl_crystal_colour blue
_exptl_crystal_density_diffrn 1.493
_exptl_crystal_density_method 'not measured'
_exptl_crystal_description prism
_exptl_crystal_F_000 2532
_exptl_crystal_size_max 0.18
_exptl_crystal_size_mid 0.18
_exptl_crystal_size_min 0.09
_platon_squeeze_details
;
;
_refine_diff_density_max 0.587
_refine_diff_density_min -0.269
_refine_diff_density_rms 0.065
_refine_ls_extinction_method none
_refine_ls_goodness_of_fit_ref 1.004
_refine_ls_hydrogen_treatment mixed
_refine_ls_matrix_type full
_refine_ls_number_parameters 652
_refine_ls_number_reflns 9889
_refine_ls_number_restraints 2
_refine_ls_restrained_S_all 1.004
_refine_ls_R_factor_all 0.0661
_refine_ls_R_factor_gt 0.0480
_refine_ls_shift/su_max 0.000
_refine_ls_shift/su_mean 0.000
_refine_ls_structure_factor_coef Fsqd
_refine_ls_weighting_details 'calc w=1/[\s^2^(Fo^2^)+(0.0977P)^2^+0.0683P] where P=(Fo^2^+2Fc^2^)/3'
_refine_ls_weighting_scheme calc
_refine_ls_wR_factor_gt 0.1376
_refine_ls_wR_factor_ref 0.1472
_reflns_number_gt 7327
_reflns_number_total 9889
_reflns_threshold_expression >2sigma(I)
_cod_data_source_file c1ce05527e.txt
_cod_data_source_block mg11
_cod_original_sg_symbol_H-M 'P 21/n'
_cod_database_code 7206549

loop_
_symmetry_equiv_pos_as_xyz
'x, y, z'
'-x+1/2, y+1/2, -z+1/2'
'-x, -y, -z'
'x-1/2, -y-1/2, z-1/2'

loop_
_atom_site_label
_atom_site_type_symbol
_atom_site_fract_x
_atom_site_fract_y
_atom_site_fract_z
_atom_site_U_iso_or_equiv
_atom_site_adp_type
_atom_site_occupancy
_atom_site_symmetry_multiplicity
_atom_site_calc_flag
_atom_site_refinement_flags
Fe1 Fe 0.5000 0.0000 1.0000 0.01992(14) Uani 1 2 d S
S1 S 0.78333(6) 0.04072(4) 0.85204(5) 0.0421(2) Uani 1 1 d .
N1 N 0.61485(17) 0.01031(10) 0.92756(12) 0.0255(5) Uani 1 1 d .
C1 C 0.6856(2) 0.02286(12) 0.89499(15) 0.0262(6) Uani 1 1 d .
C1A C 0.6831(2) 0.14912(13) 1.15865(16) 0.0309(7) Uani 1 1 d .
C2A C 0.7344(2) 0.10957(13) 1.11677(16) 0.0341(7) Uani 1 1 d .
H2A H 0.8063 0.1110 1.1167 0.041 Uiso 1 1 calc R
C3A C 0.6810(2) 0.06811(14) 1.07522(16) 0.0323(7) Uani 1 1 d .
H3A H 0.7174 0.0411 1.0468 0.039 Uiso 1 1 calc R
N4A N 0.57863(17) 0.06419(10) 1.07302(12) 0.0247(5) Uani 1 1 d .
C5A C 0.5294(2) 0.10217(13) 1.11487(15) 0.0284(6) Uani 1 1 d .
H5A H 0.4576 0.0994 1.1150 0.034 Uiso 1 1 calc R
C6A C 0.5782(2) 0.14506(13) 1.15760(16) 0.0317(7) Uani 1 1 d .
H6A H 0.5406 0.1715 1.1859 0.038 Uiso 1 1 calc R
C7A C 0.7393(2) 0.19481(14) 1.20083(17) 0.0361(7) Uani 1 1 d .
H7A H 0.8103 0.1989 1.1964 0.043 Uiso 1 1 calc R
N8A N 0.6948(2) 0.22909(13) 1.24326(15) 0.0430(7) Uani 1 1 d .
N9A N 0.7629(2) 0.27100(14) 1.27629(16) 0.0492(8) Uani 1 1 d .
C10A C 0.7301(2) 0.29468(13) 1.33031(16) 0.0314(7) Uani 1 1 d .
H10A H 0.6659 0.2830 1.3461 0.038 Uiso 1 1 calc R
C11A C 0.7912(2) 0.34104(12) 1.36985(16) 0.0291(6) Uani 1 1 d .
C12A C 0.8672(2) 0.37299(14) 1.33751(16) 0.0332(7) Uani 1 1 d .
H12A H 0.8815 0.3650 1.2895 0.040 Uiso 1 1 calc R
C13A C 0.9209(2) 0.41613(13) 1.37618(15) 0.0297(6) Uani 1 1 d .
H13A H 0.9717 0.4381 1.3534 0.036 Uiso 1 1 calc R
N14A N 0.90580(17) 0.42897(10) 1.44445(12) 0.0231(5) Uani 1 1 d .
C15A C 0.8327(2) 0.39803(13) 1.47494(16) 0.0307(7) Uani 1 1 d .
H15A H 0.8207 0.4063 1.5232 0.037 Uiso 1 1 calc R
C16A C 0.7737(2) 0.35459(13) 1.43951(16) 0.0325(7) Uani 1 1 d .
H16A H 0.7217 0.3343 1.4629 0.039 Uiso 1 1 calc R
C1B C 0.7132(3) 0.02978(16) 0.55031(18) 0.0423(8) Uani 1 1 d .
C2B C 0.8104(3) 0.0220(2) 0.5287(2) 0.0577(10) Uani 1 1 d .
H2B H 0.8228 -0.0037 0.4898 0.069 Uiso 1 1 calc R
C3B C 0.8905(3) 0.0525(2) 0.5651(2) 0.0670(12) Uani 1 1 d .
H3B H 0.9566 0.0473 0.5485 0.080 Uiso 1 1 calc R
N4B N 0.8807(2) 0.08768(17) 0.62029(18) 0.0605(9) Uani 1 1 d .
C5B C 0.7854(3) 0.0937(2) 0.6422(2) 0.0587(10) Uani 1 1 d .
H5B H 0.7760 0.1186 0.6825 0.070 Uiso 1 1 calc R
C6B C 0.7013(3) 0.06627(16) 0.61031(18) 0.0461(8) Uani 1 1 d .
H6B H 0.6363 0.0719 0.6285 0.055 Uiso 1 1 calc R
C7B C 0.6264(3) 0.00273(16) 0.51116(19) 0.0470(9) Uani 1 1 d .
H7B H 0.6386 -0.0257 0.4748 0.056 Uiso 1 1 calc R
N8B N 0.5356(2) 0.01533(14) 0.52327(15) 0.0459(7) Uani 1 1 d .
Fe2 Fe 0.41082(3) 0.232688(17) 0.46633(2) 0.02501(13) Uani 1 1 d .
N1C N 0.27128(17) 0.26291(10) 0.47435(12) 0.0253(5) Uani 1 1 d .
C2C C 0.2219(2) 0.30667(13) 0.43868(17) 0.0336(7) Uani 1 1 d .
H2C H 0.2577 0.3311 0.4070 0.040 Uiso 1 1 calc R
C3C C 0.1188(2) 0.31804(14) 0.44608(18) 0.0390(8) Uani 1 1 d .
H3C H 0.0865 0.3504 0.4204 0.047 Uiso 1 1 calc R
C4C C 0.0646(3) 0.28338(15) 0.48960(18) 0.0399(8) Uani 1 1 d .
H4C H -0.0057 0.2907 0.4937 0.048 Uiso 1 1 calc R
C5C C 0.0660(2) 0.19595(16) 0.57624(19) 0.0439(8) Uani 1 1 d .
H5C H -0.0049 0.1993 0.5816 0.053 Uiso 1 1 calc R
C6C C 0.1194(3) 0.15308(16) 0.61361(18) 0.0434(8) Uani 1 1 d .
H6C H 0.0853 0.1272 0.6448 0.052 Uiso 1 1 calc R
C7C C 0.2886(3) 0.10485(15) 0.64633(17) 0.0388(8) Uani 1 1 d .
H7C H 0.2603 0.0785 0.6798 0.047 Uiso 1 1 calc R
C8C C 0.3900(3) 0.10335(14) 0.63569(17) 0.0397(8) Uani 1 1 d .
H8C H 0.4333 0.0769 0.6632 0.048 Uiso 1 1 calc R
C9C C 0.4302(2) 0.14045(13) 0.58465(16) 0.0311(7) Uani 1 1 d .
H9C H 0.5006 0.1376 0.5772 0.037 Uiso 1 1 calc R
N10C N 0.37414(17) 0.18004(10) 0.54550(12) 0.0256(5) Uani 1 1 d .
C11C C 0.2174(2) 0.22893(12) 0.51990(15) 0.0270(6) Uani 1 1 d .
C12C C 0.1136(2) 0.23641(14) 0.52877(16) 0.0343(7) Uani 1 1 d .
C13C C 0.2268(2) 0.14600(14) 0.60698(17) 0.0354(7) Uani 1 1 d .
C14C C 0.2738(2) 0.18334(13) 0.55880(15) 0.0279(6) Uani 1 1 d .
N1D N 0.44243(18) 0.29145(10) 0.39144(13) 0.0281(5) Uani 1 1 d .
C2D C 0.4284(2) 0.28707(13) 0.32096(16) 0.0319(7) Uani 1 1 d .
H2D H 0.3972 0.2515 0.3016 0.038 Uiso 1 1 calc R
C3D C 0.4573(2) 0.33219(14) 0.27435(17) 0.0375(7) Uani 1 1 d .
H3D H 0.4456 0.3269 0.2245 0.045 Uiso 1 1 calc R
C4D C 0.5027(2) 0.38419(15) 0.30049(19) 0.0405(8) Uani 1 1 d .
H4D H 0.5230 0.4150 0.2691 0.049 Uiso 1 1 calc R
C5D C 0.5650(3) 0.44285(14) 0.4094(2) 0.0433(8) Uani 1 1 d .
H5D H 0.5882 0.4753 0.3815 0.052 Uiso 1 1 calc R
C6D C 0.5760(3) 0.44634(14) 0.4812(2) 0.0430(8) Uani 1 1 d .
H6D H 0.6070 0.4812 0.5025 0.052 Uiso 1 1 calc R
C7D C 0.5494(2) 0.39951(15) 0.60107(18) 0.0401(8) Uani 1 1 d .
H7D H 0.5767 0.4338 0.6258 0.048 Uiso 1 1 calc R
C8D C 0.5166(2) 0.35018(14) 0.63802(18) 0.0369(7) Uani 1 1 d .
H8D H 0.5204 0.3502 0.6885 0.044 Uiso 1 1 calc R
C9D C 0.4776(2) 0.30013(13) 0.60051(16) 0.0303(7) Uani 1 1 d .
H9D H 0.4570 0.2660 0.6269 0.036 Uiso 1 1 calc R
N10D N 0.46757(17) 0.29741(10) 0.52970(13) 0.0258(5) Uani 1 1 d .
C11D C 0.4872(2) 0.34318(12) 0.41802(16) 0.0292(6) Uani 1 1 d .
C12D C 0.5188(2) 0.39112(13) 0.37483(18) 0.0352(7) Uani 1 1 d .
C13D C 0.5420(2) 0.39859(13) 0.52590(18) 0.0345(7) Uani 1 1 d .
C14D C 0.4995(2) 0.34687(13) 0.49317(16) 0.0287(6) Uani 1 1 d .
N1E N 0.36284(19) 0.16915(11) 0.39715(13) 0.0297(5) Uani 1 1 d .
C2E C 0.2693(3) 0.15575(15) 0.37170(17) 0.0375(7) Uani 1 1 d .
H2E H 0.2140 0.1789 0.3871 0.045 Uiso 1 1 calc R
C3E C 0.2498(3) 0.10843(16) 0.32271(19) 0.0482(9) Uani 1 1 d .
H3E H 0.1821 0.0995 0.3066 0.058 Uiso 1 1 calc R
C4E C 0.3277(3) 0.07547(16) 0.29842(19) 0.0505(9) Uani 1 1 d .
H4E H 0.3147 0.0443 0.2643 0.061 Uiso 1 1 calc R
C5E C 0.5159(3) 0.05698(15) 0.30281(19) 0.0499(10) Uani 1 1 d .
H5E H 0.5083 0.0253 0.2688 0.060 Uiso 1 1 calc R
C6E C 0.6097(3) 0.07105(16) 0.3292(2) 0.0512(10) Uani 1 1 d .
H6E H 0.6666 0.0499 0.3130 0.061 Uiso 1 1 calc R
C7E C 0.7188(3) 0.13461(15) 0.41407(19) 0.0451(9) Uani 1 1 d .
H7E H 0.7791 0.1157 0.4001 0.054 Uiso 1 1 calc R
C8E C 0.7229(3) 0.17821(15) 0.46561(19) 0.0440(8) Uani 1 1 d .
H8E H 0.7863 0.1889 0.4886 0.053 Uiso 1 1 calc R
C9E C 0.6349(2) 0.20704(13) 0.48470(17) 0.0335(7) Uani 1 1 d .
H9E H 0.6396 0.2372 0.5207 0.040 Uiso 1 1 calc R
N10E N 0.54378(18) 0.19376(10) 0.45416(13) 0.0283(5) Uani 1 1 d .
C11E C 0.4403(2) 0.13486(13) 0.37369(15) 0.0313(7) Uani 1 1 d .
C12E C 0.4268(3) 0.08787(14) 0.32400(17) 0.0418(8) Uani 1 1 d .
C13E C 0.6247(3) 0.11817(14) 0.38212(18) 0.0396(8) Uani 1 1 d .
C14E C 0.5387(2) 0.14926(12) 0.40345(16) 0.0320(7) Uani 1 1 d .
O1 O 0.5814(2) 0.09464(15) 0.75421(16) 0.0652(8) Uani 1 1 d D
H11 H 0.591(4) 0.1359(9) 0.753(3) 0.098 Uiso 1 1 d D
H12 H 0.641(2) 0.079(2) 0.772(3) 0.098 Uiso 1 1 d D

loop_
_atom_site_aniso_label
_atom_site_aniso_U_11
_atom_site_aniso_U_22
_atom_site_aniso_U_33
_atom_site_aniso_U_23
_atom_site_aniso_U_13
_atom_site_aniso_U_12
Fe1 0.0219(3) 0.0167(3) 0.0208(3) 0.0016(2) -0.0025(2) -0.0007(2)
S1 0.0342(4) 0.0401(5) 0.0532(5) 0.0054(4) 0.0130(4) -0.0031(3)
N1 0.0265(13) 0.0240(12) 0.0260(12) 0.0026(10) 0.0009(10) 0.0003(10)
C1 0.0297(16) 0.0182(13) 0.0296(15) -0.0043(11) -0.0073(13) 0.0041(11)
C1A 0.0352(17) 0.0266(15) 0.0306(16) -0.0031(12) -0.0021(13) -0.0051(12)
C2A 0.0309(16) 0.0335(17) 0.0377(17) -0.0078(14) -0.0014(13) -0.0044(13)
C3A 0.0284(16) 0.0310(16) 0.0373(17) -0.0065(13) -0.0003(13) -0.0015(12)
N4A 0.0300(13) 0.0199(12) 0.0238(12) -0.0010(9) -0.0027(10) -0.0013(10)
C5A 0.0262(15) 0.0286(15) 0.0307(15) -0.0038(12) 0.0024(12) -0.0016(12)
C6A 0.0380(17) 0.0266(15) 0.0303(16) -0.0068(12) 0.0003(13) -0.0016(13)
C7A 0.0357(17) 0.0361(17) 0.0358(17) -0.0093(14) -0.0043(14) -0.0086(14)
N8A 0.0372(15) 0.0447(17) 0.0470(17) -0.0227(14) 0.0014(13) -0.0134(13)
N9A 0.0445(17) 0.0523(18) 0.0513(18) -0.0270(15) 0.0078(14) -0.0210(14)
C10A 0.0289(16) 0.0311(16) 0.0338(17) -0.0058(13) -0.0009(13) -0.0008(12)
C11A 0.0275(15) 0.0234(14) 0.0357(17) -0.0063(12) -0.0041(13) -0.0007(12)
C12A 0.0365(17) 0.0366(17) 0.0259(15) -0.0062(13) -0.0033(13) -0.0015(14)
C13A 0.0268(15) 0.0315(16) 0.0306(16) -0.0033(13) -0.0001(12) -0.0031(12)
N14A 0.0258(12) 0.0185(12) 0.0247(12) -0.0028(9) -0.0029(10) 0.0029(9)
C15A 0.0363(17) 0.0283(15) 0.0271(15) -0.0008(12) -0.0001(13) -0.0035(13)
C16A 0.0331(16) 0.0301(16) 0.0343(17) -0.0030(13) 0.0006(13) -0.0082(13)
C1B 0.045(2) 0.046(2) 0.0361(18) 0.0044(15) -0.0001(15) 0.0033(16)
C2B 0.049(2) 0.068(3) 0.057(2) -0.011(2) 0.0083(19) 0.004(2)
C3B 0.038(2) 0.089(3) 0.075(3) -0.014(3) 0.009(2) -0.003(2)
N4B 0.0460(19) 0.078(2) 0.058(2) -0.0127(18) 0.0015(16) -0.0063(17)
C5B 0.050(2) 0.077(3) 0.049(2) -0.013(2) 0.0039(18) -0.012(2)
C6B 0.044(2) 0.053(2) 0.041(2) 0.0024(17) 0.0028(16) -0.0028(16)
C7B 0.050(2) 0.045(2) 0.047(2) -0.0084(16) 0.0062(17) 0.0003(16)
N8B 0.0458(18) 0.0492(17) 0.0422(17) -0.0018(14) -0.0032(13) -0.0048(14)
Fe2 0.0265(2) 0.0210(2) 0.0277(2) 0.00135(16) 0.00268(17) 0.00023(16)
N1C 0.0268(12) 0.0217(12) 0.0274(13) 0.0001(10) 0.0003(10) 0.0000(9)
C2C 0.0372(17) 0.0229(15) 0.0405(18) 0.0018(13) 0.0000(14) 0.0020(13)
C3C 0.0353(18) 0.0324(17) 0.048(2) 0.0009(15) -0.0061(15) 0.0097(14)
C4C 0.0324(17) 0.0415(19) 0.046(2) -0.0045(15) 0.0002(15) 0.0049(14)
C5C 0.0265(17) 0.055(2) 0.051(2) 0.0018(17) 0.0088(15) 0.0009(15)
C6C 0.0380(19) 0.053(2) 0.0407(19) 0.0059(16) 0.0125(15) -0.0055(16)
C7C 0.046(2) 0.0357(18) 0.0352(18) 0.0055(14) 0.0061(15) -0.0062(14)
C8C 0.0427(19) 0.0354(18) 0.0405(19) 0.0111(14) -0.0020(15) 0.0038(14)
C9C 0.0298(16) 0.0308(16) 0.0324(16) 0.0039(13) -0.0004(13) 0.0030(12)
N10C 0.0256(12) 0.0225(12) 0.0284(13) 0.0002(10) -0.0002(10) 0.0017(10)
C11C 0.0257(15) 0.0247(15) 0.0306(15) -0.0020(12) 0.0019(12) -0.0005(11)
C12C 0.0316(16) 0.0359(17) 0.0353(17) -0.0048(14) 0.0019(13) -0.0007(13)
C13C 0.0365(17) 0.0350(17) 0.0352(17) 0.0006(14) 0.0071(14) -0.0029(13)
C14C 0.0277(15) 0.0253(15) 0.0307(16) -0.0008(12) 0.0019(12) -0.0001(12)
N1D 0.0267(13) 0.0272(13) 0.0307(13) 0.0012(10) 0.0031(10) 0.0028(10)
C2D 0.0317(16) 0.0286(16) 0.0355(17) 0.0012(13) 0.0023(13) -0.0005(12)
C3D 0.0416(18) 0.0378(18) 0.0335(17) 0.0060(14) 0.0059(14) 0.0022(14)
C4D 0.0382(18) 0.0346(18) 0.050(2) 0.0098(15) 0.0110(15) 0.0028(14)
C5D 0.044(2) 0.0245(16) 0.062(2) 0.0009(15) 0.0147(17) -0.0036(14)
C6D 0.0396(19) 0.0284(17) 0.062(2) -0.0064(16) 0.0089(17) -0.0015(14)
C7D 0.0320(17) 0.0381(18) 0.050(2) -0.0132(16) -0.0039(15) -0.0016(14)
C8D 0.0344(17) 0.0401(18) 0.0359(17) -0.0086(14) -0.0004(14) 0.0011(14)
C9D 0.0275(15) 0.0339(16) 0.0296(16) 0.0000(13) 0.0018(12) 0.0016(12)
N10D 0.0225(12) 0.0223(12) 0.0328(14) -0.0017(10) 0.0021(10) 0.0030(9)
C11D 0.0270(15) 0.0206(14) 0.0405(17) 0.0008(12) 0.0052(13) 0.0023(11)
C12D 0.0306(16) 0.0301(16) 0.0458(19) 0.0049(14) 0.0097(14) 0.0031(13)
C13D 0.0292(16) 0.0269(16) 0.048(2) -0.0044(14) 0.0050(14) 0.0031(12)
C14D 0.0225(14) 0.0241(15) 0.0400(17) 0.0007(13) 0.0044(12) 0.0029(11)
N1E 0.0365(14) 0.0227(12) 0.0301(13) 0.0030(10) 0.0034(11) 0.0009(10)
C2E 0.0423(19) 0.0368(18) 0.0331(17) 0.0009(14) 0.0012(14) -0.0044(14)
C3E 0.053(2) 0.048(2) 0.042(2) -0.0046(17) -0.0084(17) -0.0141(17)
C4E 0.081(3) 0.0341(19) 0.0356(19) -0.0064(15) -0.0001(18) -0.0070(18)
C5E 0.085(3) 0.0293(18) 0.0361(19) -0.0044(15) 0.0137(19) 0.0044(18)
C6E 0.070(3) 0.0369(19) 0.048(2) 0.0013(16) 0.0159(19) 0.0169(18)
C7E 0.045(2) 0.041(2) 0.051(2) 0.0105(17) 0.0141(16) 0.0162(16)
C8E 0.0363(18) 0.0412(19) 0.055(2) 0.0070(17) 0.0064(16) 0.0038(15)
C9E 0.0298(17) 0.0282(16) 0.0429(18) 0.0022(13) 0.0061(14) 0.0029(12)
N10E 0.0339(14) 0.0216(12) 0.0301(13) 0.0018(10) 0.0065(11) 0.0026(10)
C11E 0.0451(18) 0.0235(15) 0.0256(15) 0.0078(12) 0.0037(13) -0.0001(13)
C12E 0.064(2) 0.0284(17) 0.0335(18) 0.0020(14) 0.0045(16) 0.0007(16)
C13E 0.048(2) 0.0322(17) 0.0398(18) 0.0054(14) 0.0154(15) 0.0085(14)
C14E 0.0438(18) 0.0207(14) 0.0325(17) 0.0064(12) 0.0107(14) 0.0053(13)
O1 0.0594(18) 0.083(2) 0.0536(17) 0.0106(16) 0.0045(14) 0.0101(17)

loop_
_atom_type_symbol
_atom_type_description
_atom_type_scat_dispersion_real
_atom_type_scat_dispersion_imag
_atom_type_scat_source
C C 0.0033 0.0016 'International Tables Vol C Tables 4.2.6.8 and 6.1.1.4'
H H 0.0000 0.0000 'International Tables Vol C Tables 4.2.6.8 and 6.1.1.4'
N N 0.0061 0.0033 'International Tables Vol C Tables 4.2.6.8 and 6.1.1.4'
O O 0.0106 0.0060 'International Tables Vol C Tables 4.2.6.8 and 6.1.1.4'
S S 0.1246 0.1234 'International Tables Vol C Tables 4.2.6.8 and 6.1.1.4'
Fe Fe 0.3463 0.8444 'International Tables Vol C Tables 4.2.6.8 and 6.1.1.4'
Cl Cl 0.1484 0.1585 'International Tables Vol C Tables 4.2.6.8 and 6.1.1.4'

loop_
_geom_angle_atom_site_label_1
_geom_angle_atom_site_label_2
_geom_angle_atom_site_label_3
_geom_angle
_geom_angle_site_symmetry_1
_geom_angle_site_symmetry_3
N1 Fe1 N1 180.0 3_657 .
N1 Fe1 N4A 89.79(9) 3_657 .
N1 Fe1 N4A 90.21(9) . .
N1 Fe1 N4A 90.22(9) 3_657 3_657
N1 Fe1 N4A 89.78(9) . 3_657
N4A Fe1 N4A 179.998(1) . 3_657
N1 Fe1 N14A 91.33(8) 3_657 2_647
N1 Fe1 N14A 88.67(8) . 2_647
N4A Fe1 N14A 85.87(8) . 2_647
N4A Fe1 N14A 94.13(8) 3_657 2_647
N1 Fe1 N14A 88.67(8) 3_657 4_565
N1 Fe1 N14A 91.33(8) . 4_565
N4A Fe1 N14A 94.13(8) . 4_565
N4A Fe1 N14A 85.87(8) 3_657 4_565
N14A Fe1 N14A 180.0 2_647 4_565
C1 N1 Fe1 169.0(2) . .
N1 C1 S1 178.8(3) . .
C2A C1A C6A 118.2(3) . .
C2A C1A C7A 119.9(3) . .
C6A C1A C7A 121.9(3) . .
C3A C2A C1A 119.7(3) . .
C3A C2A H2A 120.2 . .
C1A C2A H2A 120.2 . .
N4A C3A C2A 122.7(3) . .
N4A C3A H3A 118.6 . .
C2A C3A H3A 118.6 . .
C5A N4A C3A 117.3(2) . .
C5A N4A Fe1 122.88(18) . .
C3A N4A Fe1 119.80(19) . .
N4A C5A C6A 123.0(3) . .
N4A C5A H5A 118.5 . .
C6A C5A H5A 118.5 . .
C5A C6A C1A 119.1(3) . .
C5A C6A H6A 120.4 . .
C1A C6A H6A 120.4 . .
N8A C7A C1A 121.0(3) . .
N8A C7A H7A 119.5 . .
C1A C7A H7A 119.5 . .
C7A N8A N9A 111.2(3) . .
C10A N9A N8A 113.2(3) . .
N9A C10A C11A 119.8(3) . .
N9A C10A H10A 120.1 . .
C11A C10A H10A 120.1 . .
C16A C11A C12A 118.0(3) . .
C16A C11A C10A 120.9(3) . .
C12A C11A C10A 121.1(3) . .
C13A C12A C11A 118.9(3) . .
C13A C12A H12A 120.6 . .
C11A C12A H12A 120.6 . .
N14A C13A C12A 123.7(3) . .
N14A C13A H13A 118.2 . .
C12A C13A H13A 118.2 . .
C15A N14A C13A 117.0(2) . .
C15A N14A Fe1 123.73(18) . 2_657
C13A N14A Fe1 119.31(18) . 2_657
N14A C15A C16A 123.2(3) . .
N14A C15A H15A 118.4 . .
C16A C15A H15A 118.4 . .
C11A C16A C15A 119.3(3) . .
C11A C16A H16A 120.3 . .
C15A C16A H16A 120.3 . .
C2B C1B C6B 117.2(3) . .
C2B C1B C7B 121.3(3) . .
C6B C1B C7B 121.5(3) . .
C1B C2B C3B 119.1(4) . .
C1B C2B H2B 120.4 . .
C3B C2B H2B 120.4 . .
N4B C3B C2B 124.6(4) . .
N4B C3B H3B 117.7 . .
C2B C3B H3B 117.7 . .
C3B N4B C5B 115.8(3) . .
N4B C5B C6B 124.5(4) . .
N4B C5B H5B 117.7 . .
C6B C5B H5B 117.7 . .
C5B C6B C1B 118.7(3) . .
C5B C6B H6B 120.6 . .
C1B C6B H6B 120.6 . .
N8B C7B C1B 123.1(3) . .
N8B C7B H7B 118.5 . .
C1B C7B H7B 118.5 . .
C7B N8B N8B 112.7(4) . 3_656
N10C Fe2 N1C 82.58(9) . .
N10C Fe2 N1D 175.00(10) . .
N1C Fe2 N1D 93.94(9) . .
N10C Fe2 N10E 95.12(10) . .
N1C Fe2 N10E 173.53(10) . .
N1D Fe2 N10E 88.72(10) . .
N10C Fe2 N10D 94.01(10) . .
N1C Fe2 N10D 91.90(9) . .
N1D Fe2 N10D 82.47(10) . .
N10E Fe2 N10D 94.29(10) . .
N10C Fe2 N1E 89.84(10) . .
N1C Fe2 N1E 91.38(10) . .
N1D Fe2 N1E 93.85(10) . .
N10E Fe2 N1E 82.55(10) . .
N10D Fe2 N1E 175.23(10) . .
C2C N1C C11C 117.3(2) . .
C2C N1C Fe2 129.9(2) . .
C11C N1C Fe2 112.55(18) . .
N1C C2C C3C 122.2(3) . .
N1C C2C H2C 118.9 . .
C3C C2C H2C 118.9 . .
C4C C3C C2C 120.6(3) . .
C4C C3C H3C 119.7 . .
C2C C3C H3C 119.7 . .
C3C C4C C12C 119.3(3) . .
C3C C4C H4C 120.3 . .
C12C C4C H4C 120.3 . .
C6C C5C C12C 121.7(3) . .
C6C C5C H5C 119.2 . .
C12C C5C H5C 119.2 . .
C5C C6C C13C 121.2(3) . .
C5C C6C H6C 119.4 . .
C13C C6C H6C 119.4 . .
C8C C7C C13C 118.9(3) . .
C8C C7C H7C 120.5 . .
C13C C7C H7C 120.5 . .
C7C C8C C9C 120.2(3) . .
C7C C8C H8C 119.9 . .
C9C C8C H8C 119.9 . .
N10C C9C C8C 123.0(3) . .
N10C C9C H9C 118.5 . .
C8C C9C H9C 118.5 . .
C9C N10C C14C 116.5(2) . .
C9C N10C Fe2 130.5(2) . .
C14C N10C Fe2 112.95(18) . .
N1C C11C C12C 123.9(3) . .
N1C C11C C14C 115.7(2) . .
C12C C11C C14C 120.5(3) . .
C11C C12C C4C 116.6(3) . .
C11C C12C C5C 117.9(3) . .
C4C C12C C5C 125.4(3) . .
C14C C13C C7C 117.2(3) . .
C14C C13C C6C 118.0(3) . .
C7C C13C C6C 124.8(3) . .
N10C C14C C13C 124.1(3) . .
N10C C14C C11C 115.3(2) . .
C13C C14C C11C 120.7(3) . .
C2D N1D C11D 117.3(2) . .
C2D N1D Fe2 129.7(2) . .
C11D N1D Fe2 112.99(19) . .
N1D C2D C3D 123.2(3) . .
N1D C2D H2D 118.4 . .
C3D C2D H2D 118.4 . .
C4D C3D C2D 120.0(3) . .
C4D C3D H3D 120.0 . .
C2D C3D H3D 120.0 . .
C3D C4D C12D 119.0(3) . .
C3D C4D H4D 120.5 . .
C12D C4D H4D 120.5 . .
C6D C5D C12D 121.2(3) . .
C6D C5D H5D 119.4 . .
C12D C5D H5D 119.4 . .
C5D C6D C13D 121.6(3) . .
C5D C6D H6D 119.2 . .
C13D C6D H6D 119.2 . .
C8D C7D C13D 119.3(3) . .
C8D C7D H7D 120.3 . .
C13D C7D H7D 120.3 . .
C7D C8D C9D 119.3(3) . .
C7D C8D H8D 120.4 . .
C9D C8D H8D 120.4 . .
N10D C9D C8D 123.7(3) . .
N10D C9D H9D 118.1 . .
C8D C9D H9D 118.1 . .
C9D N10D C14D 116.8(2) . .
C9D N10D Fe2 130.3(2) . .
C14D N10D Fe2 112.88(19) . .
N1D C11D C12D 123.4(3) . .
N1D C11D C14D 115.9(3) . .
C12D C11D C14D 120.7(3) . .
C11D C12D C4D 117.2(3) . .
C11D C12D C5D 117.8(3) . .
C4D C12D C5D 125.0(3) . .
C14D C13D C7D 117.1(3) . .
C14D C13D C6D 118.1(3) . .
C7D C13D C6D 124.8(3) . .
N10D C14D C13D 123.8(3) . .
N10D C14D C11D 115.8(3) . .
C13D C14D C11D 120.5(3) . .
C2E N1E C11E 117.2(3) . .
C2E N1E Fe2 130.2(2) . .
C11E N1E Fe2 112.7(2) . .
N1E C2E C3E 122.1(3) . .
N1E C2E H2E 118.9 . .
C3E C2E H2E 118.9 . .
C4E C3E C2E 120.3(3) . .
C4E C3E H3E 119.9 . .
C2E C3E H3E 119.9 . .
C3E C4E C12E 119.4(3) . .
C3E C4E H4E 120.3 . .
C12E C4E H4E 120.3 . .
C6E C5E C12E 122.7(3) . .
C6E C5E H5E 118.7 . .
C12E C5E H5E 118.7 . .
C5E C6E C13E 120.5(3) . .
C5E C6E H6E 119.7 . .
C13E C6E H6E 119.7 . .
C8E C7E C13E 119.2(3) . .
C8E C7E H7E 120.4 . .
C13E C7E H7E 120.4 . .
C7E C8E C9E 120.4(3) . .
C7E C8E H8E 119.8 . .
C9E C8E H8E 119.8 . .
N10E C9E C8E 122.3(3) . .
N10E C9E H9E 118.9 . .
C8E C9E H9E 118.9 . .
C9E N10E C14E 117.7(3) . .
C9E N10E Fe2 129.6(2) . .
C14E N10E Fe2 112.5(2) . .
N1E C11E C12E 123.8(3) . .
N1E C11E C14E 115.7(3) . .
C12E C11E C14E 120.5(3) . .
C4E C12E C11E 117.2(3) . .
C4E C12E C5E 125.3(3) . .
C11E C12E C5E 117.5(3) . .
C7E C13E C14E 117.6(3) . .
C7E C13E C6E 124.5(3) . .
C14E C13E C6E 117.9(3) . .
N10E C14E C13E 122.8(3) . .
N10E C14E C11E 116.3(3) . .
C13E C14E C11E 120.9(3) . .
H11 O1 H12 105(5) . .

loop_
_geom_bond_atom_site_label_1
_geom_bond_atom_site_label_2
_geom_bond_distance
_geom_bond_site_symmetry_2
Fe1 N1 2.109(2) 3_657
Fe1 N1 2.109(2) .
Fe1 N4A 2.195(2) .
Fe1 N4A 2.195(2) 3_657
Fe1 N14A 2.226(2) 2_647
Fe1 N14A 2.226(2) 4_565
S1 C1 1.610(3) .
N1 C1 1.180(4) .
C1A C2A 1.380(4) .
C1A C6A 1.388(4) .
C1A C7A 1.460(4) .
C2A C3A 1.373(4) .
C2A H2A 0.9500 .
C3A N4A 1.353(4) .
C3A H3A 0.9500 .
N4A C5A 1.344(4) .
C5A C6A 1.379(4) .
C5A H5A 0.9500 .
C6A H6A 0.9500 .
C7A N8A 1.269(4) .
C7A H7A 0.9500 .
N8A N9A 1.410(4) .
N9A C10A 1.244(4) .
C10A C11A 1.478(4) .
C10A H10A 0.9500 .
C11A C16A 1.378(4) .
C11A C12A 1.394(4) .
C12A C13A 1.372(4) .
C12A H12A 0.9500 .
C13A N14A 1.343(4) .
C13A H13A 0.9500 .
N14A C15A 1.339(4) .
N14A Fe1 2.226(2) 2_657
C15A C16A 1.383(4) .
C15A H15A 0.9500 .
C16A H16A 0.9500 .
C1B C2B 1.379(5) .
C1B C6B 1.404(5) .
C1B C7B 1.455(5) .
C2B C3B 1.399(6) .
C2B H2B 0.9500 .
C3B N4B 1.311(5) .
C3B H3B 0.9500 .
N4B C5B 1.353(5) .
C5B C6B 1.373(5) .
C5B H5B 0.9500 .
C6B H6B 0.9500 .
C7B N8B 1.265(5) .
C7B H7B 0.9500 .
N8B N8B 1.421(5) 3_656
Fe2 N10C 1.973(2) .
Fe2 N1C 1.974(2) .
Fe2 N1D 1.978(2) .
Fe2 N10E 1.980(2) .
Fe2 N10D 1.982(2) .
Fe2 N1E 1.993(2) .
N1C C2C 1.327(4) .
N1C C11C 1.369(4) .
C2C C3C 1.399(4) .
C2C H2C 0.9500 .
C3C C4C 1.355(5) .
C3C H3C 0.9500 .
C4C C12C 1.409(5) .
C4C H4C 0.9500 .
C5C C6C 1.354(5) .
C5C C12C 1.434(5) .
C5C H5C 0.9500 .
C6C C13C 1.440(5) .
C6C H6C 0.9500 .
C7C C8C 1.366(5) .
C7C C13C 1.405(4) .
C7C H7C 0.9500 .
C8C C9C 1.391(4) .
C8C H8C 0.9500 .
C9C N10C 1.339(4) .
C9C H9C 0.9500 .
N10C C14C 1.364(4) .
C11C C12C 1.400(4) .
C11C C14C 1.429(4) .
C13C C14C 1.397(4) .
N1D C2D 1.334(4) .
N1D C11D 1.368(4) .
C2D C3D 1.395(4) .
C2D H2D 0.9500 .
C3D C4D 1.373(5) .
C3D H3D 0.9500 .
C4D C12D 1.413(5) .
C4D H4D 0.9500 .
C5D C6D 1.354(5) .
C5D C12D 1.434(5) .
C5D H5D 0.9500 .
C6D C13D 1.437(5) .
C6D H6D 0.9500 .
C7D C8D 1.375(5) .
C7D C13D 1.414(5) .
C7D H7D 0.9500 .
C8D C9D 1.394(4) .
C8D H8D 0.9500 .
C9D N10D 1.334(4) .
C9D H9D 0.9500 .
N10D C14D 1.370(4) .
C11D C12D 1.412(4) .
C11D C14D 1.418(4) .
C13D C14D 1.400(4) .
N1E C2E 1.333(4) .
N1E C11E 1.366(4) .
C2E C3E 1.408(5) .
C2E H2E 0.9500 .
C3E C4E 1.359(5) .
C3E H3E 0.9500 .
C4E C12E 1.396(5) .
C4E H4E 0.9500 .
C5E C6E 1.345(5) .
C5E C12E 1.436(5) .
C5E H5E 0.9500 .
C6E C13E 1.446(5) .
C6E H6E 0.9500 .
C7E C8E 1.366(5) .
C7E C13E 1.398(5) .
C7E H7E 0.9500 .
C8E C9E 1.391(4) .
C8E H8E 0.9500 .
C9E N10E 1.336(4) .
C9E H9E 0.9500 .
N10E C14E 1.369(4) .
C11E C12E 1.402(4) .
C11E C14E 1.422(4) .
C13E C14E 1.405(4) .
O1 H11 0.919(19) .
O1 H12 0.907(19) .

loop_
_geom_hbond_atom_site_label_D
_geom_hbond_atom_site_label_H
_geom_hbond_atom_site_label_A
_geom_hbond_distance_DH
_geom_hbond_distance_HA
_geom_hbond_distance_DA
_geom_hbond_angle_DHA
O1 H12 S1 0.907(19) 2.49(2) 3.372(3) 164(5)

loop_
_geom_torsion_atom_site_label_1
_geom_torsion_atom_site_label_2
_geom_torsion_atom_site_label_3
_geom_torsion_atom_site_label_4
_geom_torsion
_geom_torsion_site_symmetry_1
_geom_torsion_site_symmetry_4
N1 Fe1 N1 C1 108(2) 3_657 .
N4A Fe1 N1 C1 -2.4(11) . .
N4A Fe1 N1 C1 177.6(11) 3_657 .
N14A Fe1 N1 C1 -88.3(11) 2_647 .
N14A Fe1 N1 C1 91.7(11) 4_565 .
Fe1 N1 C1 S1 13(14) . .
C6A C1A C2A C3A 0.6(5) . .
C7A C1A C2A C3A -177.6(3) . .
C1A C2A C3A N4A 0.3(5) . .
C2A C3A N4A C5A -1.4(4) . .
C2A C3A N4A Fe1 176.3(2) . .
N1 Fe1 N4A C5A -33.5(2) 3_657 .
N1 Fe1 N4A C5A 146.5(2) . .
N4A Fe1 N4A C5A 124(9) 3_657 .
N14A Fe1 N4A C5A -124.9(2) 2_647 .
N14A Fe1 N4A C5A 55.1(2) 4_565 .
N1 Fe1 N4A C3A 148.9(2) 3_657 .
N1 Fe1 N4A C3A -31.1(2) . .
N4A Fe1 N4A C3A -53(9) 3_657 .
N14A Fe1 N4A C3A 57.5(2) 2_647 .
N14A Fe1 N4A C3A -122.5(2) 4_565 .
C3A N4A C5A C6A 1.7(4) . .
Fe1 N4A C5A C6A -175.9(2) . .
N4A C5A C6A C1A -0.9(5) . .
C2A C1A C6A C5A -0.3(4) . .
C7A C1A C6A C5A 177.9(3) . .
C2A C1A C7A N8A -175.4(3) . .
C6A C1A C7A N8A 6.5(5) . .
C1A C7A N8A N9A -177.9(3) . .
C7A N8A N9A C10A -162.9(3) . .
N8A N9A C10A C11A -178.2(3) . .
N9A C10A C11A C16A -160.1(3) . .
N9A C10A C11A C12A 20.9(5) . .
C16A C11A C12A C13A 0.1(4) . .
C10A C11A C12A C13A 179.2(3) . .
C11A C12A C13A N14A 1.1(5) . .
C12A C13A N14A C15A -1.1(4) . .
C12A C13A N14A Fe1 179.7(2) . 2_657
C13A N14A C15A C16A -0.1(4) . .
Fe1 N14A C15A C16A 179.1(2) 2_657 .
C12A C11A C16A C15A -1.3(4) . .
C10A C11A C16A C15A 179.7(3) . .
N14A C15A C16A C11A 1.3(5) . .
C6B C1B C2B C3B -2.8(6) . .
C7B C1B C2B C3B 175.4(4) . .
C1B C2B C3B N4B 1.6(7) . .
C2B C3B N4B C5B 0.2(7) . .
C3B N4B C5B C6B -0.7(7) . .
N4B C5B C6B C1B -0.6(6) . .
C2B C1B C6B C5B 2.4(5) . .
C7B C1B C6B C5B -175.8(4) . .
C2B C1B C7B N8B -170.1(4) . .
C6B C1B C7B N8B 8.0(6) . .
C1B C7B N8B N8B 178.1(3) . 3_656
N10C Fe2 N1C C2C 177.6(3) . .
N1D Fe2 N1C C2C 1.2(3) . .
N10E Fe2 N1C C2C -112.8(9) . .
N10D Fe2 N1C C2C 83.8(3) . .
N1E Fe2 N1C C2C -92.7(3) . .
N10C Fe2 N1C C11C -8.52(19) . .
N1D Fe2 N1C C11C 175.10(19) . .
N10E Fe2 N1C C11C 61.0(9) . .
N10D Fe2 N1C C11C -102.32(19) . .
N1E Fe2 N1C C11C 81.14(19) . .
C11C N1C C2C C3C -0.5(4) . .
Fe2 N1C C2C C3C 173.1(2) . .
N1C C2C C3C C4C -1.3(5) . .
C2C C3C C4C C12C 1.4(5) . .
C12C C5C C6C C13C -0.4(5) . .
C13C C7C C8C C9C -2.5(5) . .
C7C C8C C9C N10C 2.0(5) . .
C8C C9C N10C C14C 1.1(4) . .
C8C C9C N10C Fe2 -175.1(2) . .
N1C Fe2 N10C C9C -175.0(3) . .
N1D Fe2 N10C C9C -128.8(11) . .
N10E Fe2 N10C C9C 11.1(3) . .
N10D Fe2 N10C C9C -83.6(3) . .
N1E Fe2 N10C C9C 93.6(3) . .
N1C Fe2 N10C C14C 8.74(19) . .
N1D Fe2 N10C C14C 54.9(12) . .
N10E Fe2 N10C C14C -165.18(19) . .
N10D Fe2 N10C C14C 100.14(19) . .
N1E Fe2 N10C C14C -82.7(2) . .
C2C N1C C11C C12C 2.3(4) . .
Fe2 N1C C11C C12C -172.4(2) . .
C2C N1C C11C C14C -178.4(2) . .
Fe2 N1C C11C C14C 6.9(3) . .
N1C C11C C12C C4C -2.2(4) . .
C14C C11C C12C C4C 178.5(3) . .
N1C C11C C12C C5C 177.5(3) . .
C14C C11C C12C C5C -1.8(4) . .
C3C C4C C12C C11C 0.3(5) . .
C3C C4C C12C C5C -179.4(3) . .
C6C C5C C12C C11C 2.4(5) . .
C6C C5C C12C C4C -177.9(3) . .
C8C C7C C13C C14C 0.0(5) . .
C8C C7C C13C C6C -179.0(3) . .
C5C C6C C13C C14C -2.2(5) . .
C5C C6C C13C C7C 176.7(3) . .
C9C N10C C14C C13C -3.8(4) . .
Fe2 N10C C14C C13C 173.1(2) . .
C9C N10C C14C C11C 175.7(3) . .
Fe2 N10C C14C C11C -7.4(3) . .
C7C C13C C14C N10C 3.3(5) . .
C6C C13C C14C N10C -177.7(3) . .
C7C C13C C14C C11C -176.2(3) . .
C6C C13C C14C C11C 2.8(4) . .
N1C C11C C14C N10C 0.3(4) . .
C12C C11C C14C N10C 179.6(3) . .
N1C C11C C14C C13C 179.9(3) . .
C12C C11C C14C C13C -0.8(4) . .
N10C Fe2 N1D C2D -134.2(10) . .
N1C Fe2 N1D C2D -88.4(3) . .
N10E Fe2 N1D C2D 85.7(3) . .
N10D Fe2 N1D C2D -179.8(3) . .
N1E Fe2 N1D C2D 3.2(3) . .
N10C Fe2 N1D C11D 47.3(12) . .
N1C Fe2 N1D C11D 93.08(19) . .
N10E Fe2 N1D C11D -92.8(2) . .
N10D Fe2 N1D C11D 1.67(19) . .
N1E Fe2 N1D C11D -175.27(19) . .
C11D N1D C2D C3D 0.2(4) . .
Fe2 N1D C2D C3D -178.2(2) . .
N1D C2D C3D C4D 0.0(5) . .
C2D C3D C4D C12D -0.3(5) . .
C12D C5D C6D C13D -0.1(5) . .
C13D C7D C8D C9D 0.6(5) . .
C7D C8D C9D N10D -1.7(5) . .
C8D C9D N10D C14D 1.1(4) . .
C8D C9D N10D Fe2 -177.9(2) . .
N10C Fe2 N10D C9D 1.8(3) . .
N1C Fe2 N10D C9D 84.5(3) . .
N1D Fe2 N10D C9D 178.2(3) . .
N10E Fe2 N10D C9D -93.6(2) . .
N1E Fe2 N10D C9D -142.0(11) . .
N10C Fe2 N10D C14D -177.15(19) . .
N1C Fe2 N10D C14D -94.46(19) . .
N1D Fe2 N10D C14D -0.73(18) . .
N10E Fe2 N10D C14D 87.40(19) . .
N1E Fe2 N10D C14D 39.0(12) . .
C2D N1D C11D C12D -0.2(4) . .
Fe2 N1D C11D C12D 178.5(2) . .
C2D N1D C11D C14D 179.0(3) . .
Fe2 N1D C11D C14D -2.3(3) . .
N1D C11D C12D C4D -0.1(4) . .
C14D C11D C12D C4D -179.2(3) . .
N1D C11D C12D C5D -179.9(3) . .
C14D C11D C12D C5D 1.0(4) . .
C3D C4D C12D C11D 0.4(4) . .
C3D C4D C12D C5D -179.9(3) . .
C6D C5D C12D C11D -1.4(5) . .
C6D C5D C12D C4D 178.8(3) . .
C8D C7D C13D C14D 0.9(4) . .
C8D C7D C13D C6D -178.2(3) . .
C5D C6D C13D C14D 2.0(5) . .
C5D C6D C13D C7D -178.9(3) . .
C9D N10D C14D C13D 0.6(4) . .
Fe2 N10D C14D C13D 179.7(2) . .
C9D N10D C14D C11D -179.4(2) . .
Fe2 N10D C14D C11D -0.3(3) . .
C7D C13D C14D N10D -1.6(4) . .
C6D C13D C14D N10D 177.6(3) . .
C7D C13D C14D C11D 178.4(3) . .
C6D C13D C14D C11D -2.4(4) . .
N1D C11D C14D N10D 1.8(4) . .
C12D C11D C14D N10D -179.1(3) . .
N1D C11D C14D C13D -178.3(3) . .
C12D C11D C14D C13D 0.9(4) . .
N10C Fe2 N1E C2E 81.0(3) . .
N1C Fe2 N1E C2E -1.6(3) . .
N1D Fe2 N1E C2E -95.6(3) . .
N10E Fe2 N1E C2E 176.2(3) . .
N10D Fe2 N1E C2E -135.1(11) . .
N10C Fe2 N1E C11E -98.7(2) . .
N1C Fe2 N1E C11E 178.7(2) . .
N1D Fe2 N1E C11E 84.7(2) . .
N10E Fe2 N1E C11E -3.52(19) . .
N10D Fe2 N1E C11E 45.2(12) . .
C11E N1E C2E C3E 0.0(4) . .
Fe2 N1E C2E C3E -179.7(2) . .
N1E C2E C3E C4E -1.5(5) . .
C2E C3E C4E C12E 1.8(5) . .
C12E C5E C6E C13E 1.1(5) . .
C13E C7E C8E C9E -1.7(5) . .
C7E C8E C9E N10E 0.0(5) . .
C8E C9E N10E C14E 1.3(4) . .
C8E C9E N10E Fe2 -174.4(2) . .
N10C Fe2 N10E C9E -90.0(3) . .
N1C Fe2 N10E C9E -158.9(8) . .
N1D Fe2 N10E C9E 86.7(3) . .
N10D Fe2 N10E C9E 4.4(3) . .
N1E Fe2 N10E C9E -179.2(3) . .
N10C Fe2 N10E C14E 94.12(19) . .
N1C Fe2 N10E C14E 25.2(10) . .
N1D Fe2 N10E C14E -89.1(2) . .
N10D Fe2 N10E C14E -171.45(19) . .
N1E Fe2 N10E C14E 4.96(19) . .
C2E N1E C11E C12E 1.3(4) . .
Fe2 N1E C11E C12E -179.0(2) . .
C2E N1E C11E C14E -178.3(3) . .
Fe2 N1E C11E C14E 1.5(3) . .
C3E C4E C12E C11E -0.6(5) . .
C3E C4E C12E C5E -179.7(3) . .
N1E C11E C12E C4E -1.0(4) . .
C14E C11E C12E C4E 178.5(3) . .
N1E C11E C12E C5E 178.2(3) . .
C14E C11E C12E C5E -2.3(4) . .
C6E C5E C12E C4E 179.8(3) . .
C6E C5E C12E C11E 0.7(5) . .
C8E C7E C13E C14E 2.1(5) . .
C8E C7E C13E C6E -177.3(3) . .
C5E C6E C13E C7E 178.0(3) . .
C5E C6E C13E C14E -1.4(5) . .
C9E N10E C14E C13E -0.9(4) . .
Fe2 N10E C14E C13E 175.5(2) . .
C9E N10E C14E C11E 178.0(3) . .
Fe2 N10E C14E C11E -5.6(3) . .
C7E C13E C14E N10E -0.8(4) . .
C6E C13E C14E N10E 178.6(3) . .
C7E C13E C14E C11E -179.6(3) . .
C6E C13E C14E C11E -0.2(4) . .
N1E C11E C14E N10E 2.8(4) . .
C12E C11E C14E N10E -176.8(3) . .
N1E C11E C14E C13E -178.4(3) . .
C12E C11E C14E C13E 2.1(4) . .

loop_
_platon_squeeze_void_nr
_platon_squeeze_void_average_x
_platon_squeeze_void_average_y
_platon_squeeze_void_average_z
_platon_squeeze_void_volume
_platon_squeeze_void_count_electrons
1 0.063 0.150 0.266 268.0 106.7
2 -0.063 0.850 0.734 267.9 108.1
3 0.437 0.650 0.234 268.0 108.7
4 0.563 0.350 0.766 268.0 105.8
